data_7700718
loop_
_publ_author_name
'Zhao, Qianyi'
'Guan, Xin-Ting'
'Dou, Ting'
'Cao, Hou-Ji'
'Ma, Na-Na'
'Xu, Ting'
'Gao, Peng-Hui'
'Kong, Xiao-Hua'
'Zhang, Jie'
'Chen, Xuenian'

_publ_section_title
;
 Synthesis and characterization of bis(pyrazolyl)borate Ni(ii) complexes:
 ligand rearrangement and transformation.
;
_journal_issue 35
_journal_name_full 'Dalton transactions (Cambridge, England : 2003)'
_journal_page_first 13242
_journal_page_last 13247
_journal_paper_doi 10.1039/c9dt02287b
_journal_volume 48
_journal_year 2019
_chemical_formula_moiety 'C40 H66 B2 N8 Ni O'
_chemical_formula_sum 'C40 H65 B2 N8 Ni O'
_chemical_formula_weight 754.33
_space_group_crystal_system monoclinic
_space_group_IT_number 14
_space_group_name_Hall '-P 2ybc'
_space_group_name_H-M_alt 'P 1 21/c 1'
_symmetry_space_group_name_Hall '-P 2ybc'
_symmetry_space_group_name_H-M 'P 1 21/c 1'
_atom_sites_solution_hydrogens mixed
_atom_sites_solution_primary dual
_audit_creation_date 2019-05-16
_audit_creation_method
;
Olex2 1.2
(compiled 2018.05.29 svn.r3508 for OlexSys, GUI svn.r5506)
;
_audit_update_record
;
2019-05-23 deposited with the CCDC.    2019-07-19 downloaded from the CCDC.
;
_cell_angle_alpha 90
_cell_angle_beta 90.9030(10)
_cell_angle_gamma 90
_cell_formula_units_Z 4
_cell_length_a 11.00180(10)
_cell_length_b 10.8736(2)
_cell_length_c 34.0677(3)
_cell_measurement_reflns_used 8667
_cell_measurement_temperature 100.01(10)
_cell_measurement_theta_max 72.4360
_cell_measurement_theta_min 3.9890
_cell_volume 4074.98(9)
_computing_cell_refinement 'CrysAlisPro 1.171.40.42a (Rigaku OD, 2019)'
_computing_data_collection 'CrysAlisPro 1.171.40.42a (Rigaku OD, 2019)'
_computing_data_reduction 'CrysAlisPro 1.171.40.42a (Rigaku OD, 2019)'
_computing_molecular_graphics 'Olex2 (Dolomanov et al., 2009)'
_computing_publication_material 'Olex2 (Dolomanov et al., 2009)'
_computing_structure_refinement 'ShelXL (Sheldrick, 2015)'
_computing_structure_solution 'ShelXT (Sheldrick, 2015)'
_diffrn_ambient_environment N~2~
_diffrn_ambient_temperature 100.01(10)
_diffrn_detector 'CCD plate'
_diffrn_detector_area_resol_mean 10.6296
_diffrn_detector_type Atlas
_diffrn_measured_fraction_theta_full 0.998
_diffrn_measured_fraction_theta_max 0.973
_diffrn_measurement_details
;
List of Runs (angles in degrees, time in seconds):

  # Type    Start    End  Width  t~exp~   \w     \q     \k     \f   Frames
#--------------------------------------------------------------------------
  1  \w    -73.00  34.00   1.00    2.19    --  -40.64  74.00 141.00  107
  2  \w     72.00 178.00   1.00    8.76    --  103.55  74.00 141.00  106
  3  \w     29.00 135.00   1.00    8.76    --  103.55 -74.00  13.00  106
  4  \w   -116.00  -9.00   1.00    2.19    --  -40.64 -74.00  13.00  107
  5  \w      1.00  82.00   1.00    2.19    --   40.64 -99.00-150.00   81
  6  \w     23.00  97.00   1.00    2.19    --   40.64-125.00 -60.00   74
  7  \w     27.00 112.00   1.00    8.76    --  103.55-111.00-150.00   85
  8  \w    100.00 143.00   1.00    8.76    --  103.55 111.00  30.00   43
  9  \w     34.00  80.00   1.00    8.76    --  103.55 -45.00  60.00   46
 10  \w     48.00  74.00   1.00    8.76    --  103.55-111.00  30.00   26
 11  \w     89.00 128.00   1.00    8.76    --  103.55 -45.00  60.00   39
 12  \w     27.00 102.00   1.00    8.76    --  103.55-111.00   0.00   75
 13  \w     86.00 112.00   1.00    8.76    --  103.55-111.00  30.00   26
 14  \w    115.00 168.00   1.00    8.76    --  103.55 111.00  60.00   53
;
_diffrn_measurement_device 'four-circle diffractometer'
_diffrn_measurement_device_type 'SuperNova, Dual, Cu at home/near, Atlas'
_diffrn_measurement_method '\w scans'
_diffrn_orient_matrix_type 'CrysAlisPro convention (1999,Acta A55,543-557)'
_diffrn_orient_matrix_UB_11 -0.0983933000
_diffrn_orient_matrix_UB_12 -0.0255604000
_diffrn_orient_matrix_UB_13 0.0306460000
_diffrn_orient_matrix_UB_21 0.0719146000
_diffrn_orient_matrix_UB_22 -0.1130573000
_diffrn_orient_matrix_UB_23 0.0145953000
_diffrn_orient_matrix_UB_31 0.0690315000
_diffrn_orient_matrix_UB_32 0.0814256000
_diffrn_orient_matrix_UB_33 0.0298896000
_diffrn_radiation_monochromator mirror
_diffrn_radiation_probe x-ray
_diffrn_radiation_type CuK\a
_diffrn_radiation_wavelength 1.54184
_diffrn_reflns_av_R_equivalents 0.0508
_diffrn_reflns_av_unetI/netI 0.0547
_diffrn_reflns_Laue_measured_fraction_full 0.998
_diffrn_reflns_Laue_measured_fraction_max 0.973
_diffrn_reflns_limit_h_max 13
_diffrn_reflns_limit_h_min -13
_diffrn_reflns_limit_k_max 13
_diffrn_reflns_limit_k_min -9
_diffrn_reflns_limit_l_max 42
_diffrn_reflns_limit_l_min -32
_diffrn_reflns_number 22863
_diffrn_reflns_point_group_measured_fraction_full 0.998
_diffrn_reflns_point_group_measured_fraction_max 0.973
_diffrn_reflns_theta_full 67.684
_diffrn_reflns_theta_max 72.335
_diffrn_reflns_theta_min 4.019
_diffrn_source 'micro-focus sealed X-ray tube'
_diffrn_source_type 'SuperNova (Cu) X-ray Source'
_exptl_absorpt_coefficient_mu 0.998
_exptl_absorpt_correction_T_max 1.00000
_exptl_absorpt_correction_T_min 0.80082
_exptl_absorpt_correction_type multi-scan
_exptl_absorpt_process_details
;
CrysAlisPro 1.171.40.42a (Rigaku Oxford Diffraction, 2019)
Empirical absorption correction using spherical harmonics,
 implemented in SCALE3 ABSPACK scaling algorithm.
;
_exptl_crystal_colour blue-green
_exptl_crystal_density_diffrn 1.230
_exptl_crystal_description block
_exptl_crystal_F_000 1628
_exptl_crystal_size_max 0.35
_exptl_crystal_size_mid 0.21
_exptl_crystal_size_min 0.10
_refine_diff_density_max 2.745
_refine_diff_density_min -0.849
_refine_diff_density_rms 0.086
_refine_ls_extinction_method none
_refine_ls_goodness_of_fit_ref 1.018
_refine_ls_hydrogen_treatment mixed
_refine_ls_matrix_type full
_refine_ls_number_parameters 480
_refine_ls_number_reflns 7846
_refine_ls_number_restraints 3
_refine_ls_restrained_S_all 1.018
_refine_ls_R_factor_all 0.0901
_refine_ls_R_factor_gt 0.0621
_refine_ls_shift/su_max 0.001
_refine_ls_shift/su_mean 0.000
_refine_ls_structure_factor_coef Fsqd
_refine_ls_weighting_details 'w=1/[\s^2^(Fo^2^)+(0.1001P)^2^+6.8451P] where P=(Fo^2^+2Fc^2^)/3'
_refine_ls_weighting_scheme calc
_refine_ls_wR_factor_gt 0.1687
_refine_ls_wR_factor_ref 0.1869
_reflns_Friedel_coverage 0.000
_reflns_number_gt 6257
_reflns_number_total 7846
_reflns_threshold_expression 'I > 2\s(I)'
_cod_data_source_file c9dt02287b2.cif
_cod_data_source_block gxt-0429-1
_cod_depositor_comments 'Adding full bibliography for 7700714--7700718.cif.'
_cod_original_cell_volume 4074.99(9)
_cod_database_code 7700718
_shelx_shelxl_version_number 2016/6
_chemical_oxdiff_formula 'C1 H1 N1 Ni1 B1 '
_shelx_space_group_comment
;
The symmetry employed for this shelxl refinement is uniquely defined
by the following loop, which should always be used as a source of
symmetry information in preference to the above space-group names.
They are only intended as comments.
;
_diffrn_oxdiff_digest_frames
;
0159dbb991febdd638cacf045d4167384a00030aafb
;
_reflns_odcompleteness_completeness 99.95
_reflns_odcompleteness_iscentric 1
_reflns_odcompleteness_theta 66.97
_olex2_refinement_description
;
1. Fixed Uiso
 At 1.2 times of:
  All C(H) groups, All C(H,H) groups, All N(H) groups
 At 1.5 times of:
  All C(H,H,H) groups, All O(H) groups
2. Restrained distances
 O1-H1
 0.85 with sigma of 0.01
 B2-H1
 1.966644 with sigma of 0.02
 Ni1-H1
 2.648021 with sigma of 0.02
3.a Ternary CH refined with riding coordinates:
 C13(H13), C9(H9), C5(H5), C22(H22), C26(H26), C32(H32), C1(H1A), C38(H38)
3.b Secondary CH2 refined with riding coordinates:
 C14(H14A,H14B), C15(H15A,H15B), C4(H4A,H4B), C10(H10A,H10B), C12(H12A,H12B),
 C16(H16A,H16B), C6(H6A,H6B), C11(H11A,H11B), C3(H3A,H3B), C8(H8A,H8B), C7(H7A,
 H7B), C2(H2A,H2B)
3.c Aromatic/amide H refined with riding coordinates:
 N8(H8), C25(H25), C24(H24), C18(H18), C19(H19), C31(H31), C30(H30), C37(H37),
 C36(H36)
3.d Idealised Me refined as rotating group:
 C34(H34A,H34B,H34C), C27(H27A,H27B,H27C), C33(H33A,H33B,H33C), C20(H20A,H20B,
 H20C), C40(H40A,H40B,H40C), C21(H21A,H21B,H21C), C28(H28A,H28B,H28C), C39(H39A,
 H39B,H39C)
;
_olex2_submission_special_instructions 'No special instructions were received'
_oxdiff_exptl_absorpt_empirical_details
;
Empirical correction (ABSPACK) includes:
- Absorption correction using spherical harmonics
- Frame scaling
;
_oxdiff_exptl_absorpt_empirical_full_max 1.415
_oxdiff_exptl_absorpt_empirical_full_min 0.253

loop_
_space_group_symop_operation_xyz
'x, y, z'
'-x, y+1/2, -z+1/2'
'-x, -y, -z'
'x, -y-1/2, z-1/2'

loop_
_atom_site_label
_atom_site_type_symbol
_atom_site_fract_x
_atom_site_fract_y
_atom_site_fract_z
_atom_site_U_iso_or_equiv
_atom_site_adp_type
_atom_site_occupancy
_atom_site_site_symmetry_order
_atom_site_calc_flag
_atom_site_refinement_flags_posn
Ni1 Ni 0.67820(4) 0.31435(5) 0.64033(2) 0.01743(16) Uani 1 1 d D
O1 O 0.50752(16) 0.2457(2) 0.63487(5) 0.0220(4) Uani 1 1 d D
H1 H 0.4478(14) 0.263(3) 0.6493(7) 0.033 Uiso 1 1 d DR
N4 N 0.76337(19) 0.4016(2) 0.71890(6) 0.0174(5) Uani 1 1 d .
N5 N 0.6565(2) 0.3068(2) 0.57960(6) 0.0181(5) Uani 1 1 d .
N6 N 0.5638(2) 0.2304(2) 0.56717(6) 0.0187(5) Uani 1 1 d .
N1 N 0.6544(2) 0.5019(2) 0.64455(6) 0.0197(5) Uani 1 1 d .
N2 N 0.7255(2) 0.5675(2) 0.67086(6) 0.0200(5) Uani 1 1 d .
N7 N 0.7691(2) 0.1468(3) 0.63536(7) 0.0226(5) Uani 1 1 d .
N3 N 0.6977(2) 0.3100(2) 0.70084(7) 0.0190(5) Uani 1 1 d .
N8 N 0.7831(2) 0.0852(2) 0.60106(7) 0.0243(5) Uani 1 1 d .
H8 H 0.747617 0.105946 0.579376 0.029 Uiso 1 1 calc R
C25 C 0.7532(2) 0.3899(3) 0.75793(8) 0.0188(6) Uani 1 1 d .
H25 H 0.789180 0.441170 0.776618 0.023 Uiso 1 1 calc R
C17 C 0.5678(2) 0.5793(3) 0.63111(8) 0.0215(6) Uani 1 1 d .
C29 C 0.7263(3) 0.3304(3) 0.54872(8) 0.0188(6) Uani 1 1 d .
C24 C 0.6808(3) 0.2895(3) 0.76589(8) 0.0208(6) Uani 1 1 d .
H24 H 0.659231 0.259895 0.790424 0.025 Uiso 1 1 calc R
C23 C 0.6468(2) 0.2420(3) 0.72922(8) 0.0193(6) Uani 1 1 d .
C18 C 0.5823(3) 0.6953(3) 0.64845(9) 0.0242(6) Uani 1 1 d .
H18 H 0.535281 0.765276 0.644249 0.029 Uiso 1 1 calc R
C19 C 0.6826(3) 0.6824(3) 0.67328(8) 0.0239(6) Uani 1 1 d .
H19 H 0.715089 0.744155 0.689178 0.029 Uiso 1 1 calc R
C31 C 0.5779(3) 0.2089(3) 0.52856(8) 0.0249(6) Uani 1 1 d .
H31 H 0.526619 0.160591 0.513027 0.030 Uiso 1 1 calc R
C13 C 0.4591(2) 0.0364(3) 0.60143(8) 0.0219(6) Uani 1 1 d .
H13 H 0.540471 0.007542 0.609039 0.026 Uiso 1 1 calc R
C9 C 0.3269(3) 0.2274(3) 0.58487(9) 0.0274(7) Uani 1 1 d .
H9 H 0.326623 0.316820 0.581363 0.033 Uiso 1 1 calc R
C30 C 0.6797(3) 0.2695(3) 0.51557(8) 0.0257(6) Uani 1 1 d .
H30 H 0.710686 0.269801 0.490326 0.031 Uiso 1 1 calc R
C14 C 0.4228(3) -0.0246(3) 0.56206(9) 0.0252(6) Uani 1 1 d .
H14A H 0.411989 -0.111996 0.566453 0.030 Uiso 1 1 calc R
H14B H 0.489378 -0.014814 0.543974 0.030 Uiso 1 1 calc R
C5 C 0.9172(3) 0.5895(3) 0.72047(8) 0.0270(7) Uani 1 1 d .
H5 H 0.866454 0.629815 0.740049 0.032 Uiso 1 1 calc R
C34 C 0.9532(3) 0.3323(3) 0.55499(9) 0.0309(7) Uani 1 1 d .
H34A H 0.949994 0.281289 0.577940 0.046 Uiso 1 1 calc GR
H34B H 1.022689 0.385530 0.556874 0.046 Uiso 1 1 calc GR
H34C H 0.959536 0.281497 0.532076 0.046 Uiso 1 1 calc GR
C27 C 0.4308(3) 0.1804(3) 0.72763(9) 0.0283(7) Uani 1 1 d .
H27A H 0.421064 0.199214 0.754930 0.042 Uiso 1 1 calc GR
H27B H 0.375433 0.115959 0.720139 0.042 Uiso 1 1 calc GR
H27C H 0.413837 0.252433 0.712190 0.042 Uiso 1 1 calc GR
C22 C 0.4743(3) 0.5402(3) 0.60110(10) 0.0312(7) Uani 1 1 d .
H22 H 0.474673 0.450191 0.599981 0.037 Uiso 1 1 calc R
C26 C 0.5616(3) 0.1382(3) 0.72063(8) 0.0233(6) Uani 1 1 d .
H26 H 0.569066 0.115461 0.692933 0.028 Uiso 1 1 calc R
C32 C 0.8370(3) 0.4103(3) 0.55192(8) 0.0237(6) Uani 1 1 d .
H32 H 0.830927 0.459339 0.575939 0.028 Uiso 1 1 calc R
C15 C 0.3056(3) 0.0270(3) 0.54242(9) 0.0287(7) Uani 1 1 d .
H15A H 0.306060 0.005207 0.514819 0.034 Uiso 1 1 calc R
H15B H 0.236369 -0.013755 0.553989 0.034 Uiso 1 1 calc R
C4 C 0.9752(3) 0.6889(4) 0.69453(10) 0.0380(9) Uani 1 1 d .
H4A H 0.911266 0.740810 0.683733 0.046 Uiso 1 1 calc R
H4B H 1.027430 0.740174 0.710883 0.046 Uiso 1 1 calc R
C1 C 0.9235(3) 0.4338(4) 0.66329(8) 0.0304(8) Uani 1 1 d .
H1A H 0.874947 0.380977 0.645790 0.036 Uiso 1 1 calc R
C33 C 0.8426(3) 0.4990(3) 0.51692(10) 0.0320(7) Uani 1 1 d .
H33A H 0.854045 0.453023 0.493209 0.048 Uiso 1 1 calc GR
H33B H 0.909332 0.554909 0.520717 0.048 Uiso 1 1 calc GR
H33C H 0.768047 0.544599 0.514954 0.048 Uiso 1 1 calc GR
C10 C 0.2414(3) 0.1951(4) 0.61854(10) 0.0370(9) Uani 1 1 d .
H10A H 0.263518 0.244863 0.641188 0.044 Uiso 1 1 calc R
H10B H 0.159140 0.217236 0.610718 0.044 Uiso 1 1 calc R
C12 C 0.3706(3) 0.0024(3) 0.63448(9) 0.0295(7) Uani 1 1 d .
H12A H 0.361934 -0.086354 0.635074 0.035 Uiso 1 1 calc R
H12B H 0.406561 0.027511 0.659386 0.035 Uiso 1 1 calc R
C16 C 0.2863(3) 0.1667(3) 0.54560(9) 0.0296(7) Uani 1 1 d .
H16A H 0.200478 0.183629 0.541412 0.035 Uiso 1 1 calc R
H16B H 0.329857 0.205983 0.524491 0.035 Uiso 1 1 calc R
C35 C 0.8587(3) -0.0120(3) 0.60467(10) 0.0322(7) Uani 1 1 d .
C6 C 1.0179(3) 0.5152(4) 0.74204(9) 0.0336(8) Uani 1 1 d .
H6A H 1.076326 0.573129 0.752931 0.040 Uiso 1 1 calc R
H6B H 0.981062 0.472929 0.763936 0.040 Uiso 1 1 calc R
C37 C 0.8395(3) 0.0867(4) 0.66095(9) 0.0330(8) Uani 1 1 d .
H37 H 0.848532 0.107833 0.687288 0.040 Uiso 1 1 calc R
C11 C 0.2428(3) 0.0600(4) 0.63077(10) 0.0386(9) Uani 1 1 d .
H11A H 0.195641 0.013238 0.611652 0.046 Uiso 1 1 calc R
H11B H 0.202789 0.052492 0.655827 0.046 Uiso 1 1 calc R
C36 C 0.8978(3) -0.0114(4) 0.64344(11) 0.0423(9) Uani 1 1 d .
H36 H 0.952145 -0.065861 0.655338 0.051 Uiso 1 1 calc R
C3 C 1.0499(3) 0.6378(5) 0.66071(10) 0.0491(11) Uani 1 1 d .
H3A H 1.126833 0.607458 0.671120 0.059 Uiso 1 1 calc R
H3B H 1.067451 0.704072 0.642590 0.059 Uiso 1 1 calc R
B1 B 0.8320(3) 0.4998(3) 0.69368(8) 0.0208(7) Uani 1 1 d .
C20 C 0.5063(4) 0.5884(4) 0.56038(11) 0.0456(10) Uani 1 1 d .
H20A H 0.503172 0.676668 0.560395 0.068 Uiso 1 1 calc GR
H20B H 0.449086 0.556974 0.541332 0.068 Uiso 1 1 calc GR
H20C H 0.586719 0.561923 0.553862 0.068 Uiso 1 1 calc GR
C8 C 1.0118(3) 0.3510(4) 0.68702(10) 0.0428(10) Uani 1 1 d .
H8A H 0.965146 0.287532 0.699967 0.051 Uiso 1 1 calc R
H8B H 1.066117 0.310639 0.668945 0.051 Uiso 1 1 calc R
B2 B 0.4633(3) 0.1848(3) 0.59737(9) 0.0199(6) Uani 1 1 d D
C7 C 1.0881(3) 0.4194(5) 0.71799(11) 0.0458(10) Uani 1 1 d .
H7A H 1.154470 0.460586 0.704980 0.055 Uiso 1 1 calc R
H7B H 1.123400 0.359481 0.735933 0.055 Uiso 1 1 calc R
C40 C 0.7753(5) -0.1815(4) 0.56397(12) 0.0526(11) Uani 1 1 d .
H40A H 0.763145 -0.231126 0.586880 0.079 Uiso 1 1 calc GR
H40B H 0.790548 -0.233701 0.541869 0.079 Uiso 1 1 calc GR
H40C H 0.703822 -0.133085 0.558805 0.079 Uiso 1 1 calc GR
C2 C 0.9851(3) 0.5328(5) 0.63800(10) 0.0484(11) Uani 1 1 d .
H2A H 0.923792 0.569025 0.620789 0.058 Uiso 1 1 calc R
H2B H 1.044218 0.492671 0.621510 0.058 Uiso 1 1 calc R
C38 C 0.8841(4) -0.0964(4) 0.57091(14) 0.0532(12) Uani 1 1 d .
H38 H 0.948565 -0.150809 0.580808 0.064 Uiso 1 1 calc R
C21 C 0.3468(3) 0.5812(4) 0.61270(16) 0.0578(13) Uani 1 1 d .
H21A H 0.327067 0.545926 0.637626 0.087 Uiso 1 1 calc GR
H21B H 0.288890 0.554174 0.593176 0.087 Uiso 1 1 calc GR
H21C H 0.344484 0.669277 0.614567 0.087 Uiso 1 1 calc GR
C28 C 0.5907(4) 0.0252(4) 0.74585(13) 0.0486(11) Uani 1 1 d .
H28A H 0.672858 -0.000459 0.741375 0.073 Uiso 1 1 calc GR
H28B H 0.536014 -0.040336 0.738935 0.073 Uiso 1 1 calc GR
H28C H 0.581624 0.045539 0.773069 0.073 Uiso 1 1 calc GR
C39 C 0.9410(5) -0.0273(7) 0.53895(18) 0.0849(19) Uani 1 1 d .
H39A H 0.881915 0.026014 0.526804 0.127 Uiso 1 1 calc GR
H39B H 0.971364 -0.083753 0.519787 0.127 Uiso 1 1 calc GR
H39C H 1.007048 0.021019 0.549404 0.127 Uiso 1 1 calc GR

loop_
_atom_site_aniso_label
_atom_site_aniso_U_11
_atom_site_aniso_U_22
_atom_site_aniso_U_33
_atom_site_aniso_U_23
_atom_site_aniso_U_13
_atom_site_aniso_U_12
Ni1 0.0142(2) 0.0285(3) 0.0095(2) -0.00569(18) -0.00363(16) 0.00263(18)
O1 0.0160(9) 0.0360(12) 0.0139(9) -0.0089(8) -0.0034(7) 0.0029(9)
N4 0.0157(10) 0.0253(13) 0.0109(10) -0.0073(9) -0.0044(8) -0.0035(9)
N5 0.0179(10) 0.0222(12) 0.0139(10) -0.0047(9) -0.0050(8) 0.0061(9)
N6 0.0224(11) 0.0211(12) 0.0124(10) -0.0045(9) -0.0081(8) 0.0032(10)
N1 0.0157(10) 0.0304(13) 0.0131(10) -0.0069(10) -0.0029(8) -0.0030(10)
N2 0.0205(11) 0.0291(14) 0.0102(10) -0.0023(9) -0.0022(8) -0.0083(10)
N7 0.0203(11) 0.0352(14) 0.0122(10) -0.0006(10) -0.0034(9) 0.0058(10)
N3 0.0163(10) 0.0263(13) 0.0142(10) -0.0051(9) -0.0015(8) -0.0033(9)
N8 0.0279(12) 0.0286(14) 0.0165(11) -0.0001(10) -0.0008(9) 0.0139(11)
C25 0.0201(12) 0.0244(15) 0.0118(11) -0.0023(11) -0.0046(9) 0.0043(11)
C17 0.0174(12) 0.0293(16) 0.0179(12) -0.0059(11) -0.0001(10) 0.0007(12)
C29 0.0254(13) 0.0199(14) 0.0109(11) -0.0002(10) -0.0049(10) 0.0093(11)
C24 0.0226(13) 0.0275(15) 0.0121(12) 0.0010(11) -0.0034(10) 0.0027(12)
C23 0.0171(12) 0.0248(15) 0.0158(12) -0.0005(11) -0.0039(10) 0.0014(11)
C18 0.0245(14) 0.0272(16) 0.0208(14) -0.0043(12) 0.0008(11) -0.0011(12)
C19 0.0287(14) 0.0292(16) 0.0139(12) -0.0053(11) -0.0001(11) -0.0085(12)
C31 0.0355(16) 0.0272(16) 0.0117(12) -0.0050(11) -0.0083(11) 0.0012(13)
C13 0.0166(12) 0.0301(16) 0.0189(13) -0.0034(12) -0.0066(10) 0.0039(11)
C9 0.0223(13) 0.0331(17) 0.0264(15) -0.0131(13) -0.0122(12) 0.0094(13)
C30 0.0397(16) 0.0268(16) 0.0104(12) -0.0016(11) -0.0035(11) 0.0017(13)
C14 0.0276(14) 0.0262(16) 0.0216(14) -0.0071(12) -0.0066(11) 0.0042(12)
C5 0.0242(13) 0.0411(19) 0.0155(13) -0.0058(13) -0.0017(11) -0.0110(13)
C34 0.0256(15) 0.043(2) 0.0245(15) 0.0047(14) 0.0018(12) 0.0076(14)
C27 0.0248(14) 0.0396(19) 0.0205(14) -0.0039(13) 0.0036(11) -0.0087(13)
C22 0.0209(14) 0.0325(18) 0.0398(18) -0.0151(14) -0.0145(13) 0.0097(13)
C26 0.0251(14) 0.0249(15) 0.0196(13) 0.0008(12) -0.0071(11) -0.0043(12)
C32 0.0244(13) 0.0310(16) 0.0156(12) -0.0043(12) -0.0012(10) 0.0052(12)
C15 0.0286(15) 0.0320(18) 0.0250(14) -0.0110(13) -0.0132(12) 0.0058(13)
C4 0.0341(17) 0.056(2) 0.0234(15) -0.0021(15) -0.0039(13) -0.0278(17)
C1 0.0176(13) 0.059(2) 0.0150(13) -0.0122(14) -0.0003(10) -0.0109(14)
C33 0.0339(16) 0.0303(17) 0.0318(16) 0.0020(14) 0.0030(13) 0.0010(14)
C10 0.0168(13) 0.063(3) 0.0312(17) -0.0226(16) -0.0075(12) 0.0103(15)
C12 0.0227(14) 0.0423(19) 0.0233(14) -0.0017(14) -0.0051(11) -0.0054(14)
C16 0.0238(14) 0.0386(19) 0.0258(15) -0.0124(14) -0.0155(12) 0.0099(13)
C35 0.0324(16) 0.0275(17) 0.0369(17) 0.0073(14) 0.0101(13) 0.0127(14)
C6 0.0227(14) 0.058(2) 0.0194(14) -0.0097(15) -0.0090(11) -0.0124(15)
C37 0.0308(15) 0.049(2) 0.0195(14) 0.0079(14) -0.0080(12) 0.0116(15)
C11 0.0187(14) 0.070(3) 0.0274(16) -0.0097(17) -0.0002(12) -0.0044(16)
C36 0.0348(17) 0.049(2) 0.043(2) 0.0213(18) -0.0015(15) 0.0184(17)
C3 0.0374(18) 0.087(3) 0.0232(16) -0.0072(19) 0.0042(14) -0.038(2)
B1 0.0173(13) 0.0352(18) 0.0097(12) -0.0018(13) -0.0026(11) -0.0067(13)
C20 0.058(2) 0.046(2) 0.0321(18) -0.0116(16) -0.0293(17) 0.0218(19)
C8 0.0190(14) 0.077(3) 0.0322(17) -0.0247(19) -0.0062(13) 0.0085(17)
B2 0.0174(13) 0.0288(18) 0.0132(13) -0.0073(12) -0.0056(11) 0.0060(13)
C7 0.0234(15) 0.082(3) 0.0314(17) -0.0129(19) -0.0086(13) 0.0010(18)
C40 0.079(3) 0.044(2) 0.035(2) -0.0059(17) 0.009(2) 0.016(2)
C2 0.0357(18) 0.092(3) 0.0181(15) -0.0143(18) 0.0086(13) -0.034(2)
C38 0.073(3) 0.0256(19) 0.063(3) 0.0063(18) 0.041(2) 0.0201(19)
C21 0.0182(15) 0.051(3) 0.103(4) -0.037(3) -0.0133(19) 0.0064(16)
C28 0.059(2) 0.029(2) 0.057(2) 0.0131(18) -0.032(2) -0.0104(18)
C39 0.069(3) 0.109(5) 0.077(4) -0.033(4) 0.007(3) 0.008(3)

loop_
_atom_type_symbol
_atom_type_description
_atom_type_scat_dispersion_real
_atom_type_scat_dispersion_imag
_atom_type_scat_source
C C 0.0181 0.0091 'International Tables Vol C Tables 4.2.6.8 and 6.1.1.4'
H H 0.0000 0.0000 'International Tables Vol C Tables 4.2.6.8 and 6.1.1.4'
B B 0.0090 0.0039 'International Tables Vol C Tables 4.2.6.8 and 6.1.1.4'
N N 0.0311 0.0180 'International Tables Vol C Tables 4.2.6.8 and 6.1.1.4'
Ni Ni -3.0029 0.5091 'International Tables Vol C Tables 4.2.6.8 and 6.1.1.4'
O O 0.0492 0.0322 'International Tables Vol C Tables 4.2.6.8 and 6.1.1.4'

loop_
_geom_angle_atom_site_label_1
_geom_angle_atom_site_label_2
_geom_angle_atom_site_label_3
_geom_angle
O1 Ni1 N5 78.60(9)
O1 Ni1 N1 104.61(9)
O1 Ni1 N7 96.65(10)
O1 Ni1 N3 99.45(8)
N5 Ni1 N7 86.13(9)
N1 Ni1 N5 95.49(9)
N1 Ni1 N7 158.59(10)
N1 Ni1 N3 87.98(9)
N3 Ni1 N5 176.35(10)
N3 Ni1 N7 91.05(9)
Ni1 O1 H1 126.0(14)
B2 O1 Ni1 121.59(17)
B2 O1 H1 110.3(13)
N3 N4 B1 120.2(2)
C25 N4 N3 108.9(2)
C25 N4 B1 130.9(2)
N6 N5 Ni1 113.74(17)
C29 N5 Ni1 135.74(19)
C29 N5 N6 107.8(2)
N5 N6 B2 120.3(2)
C31 N6 N5 108.0(2)
C31 N6 B2 131.7(2)
N2 N1 Ni1 119.02(18)
C17 N1 Ni1 133.21(19)
C17 N1 N2 106.8(2)
N1 N2 B1 119.2(2)
C19 N2 N1 109.0(2)
C19 N2 B1 131.7(2)
N8 N7 Ni1 124.15(18)
C37 N7 Ni1 130.7(2)
C37 N7 N8 104.4(3)
N4 N3 Ni1 118.41(17)
C23 N3 Ni1 133.68(19)
C23 N3 N4 107.4(2)
N7 N8 H8 123.6
C35 N8 N7 112.7(2)
C35 N8 H8 123.6
N4 C25 H25 125.5
N4 C25 C24 109.1(2)
C24 C25 H25 125.5
N1 C17 C18 110.1(2)
N1 C17 C22 122.0(3)
C18 C17 C22 127.9(3)
N5 C29 C30 109.6(3)
N5 C29 C32 122.0(2)
C30 C29 C32 128.3(3)
C25 C24 H24 127.4
C25 C24 C23 105.3(2)
C23 C24 H24 127.4
N3 C23 C24 109.3(3)
N3 C23 C26 122.7(2)
C24 C23 C26 127.8(3)
C17 C18 H18 127.7
C19 C18 C17 104.5(3)
C19 C18 H18 127.7
N2 C19 C18 109.5(3)
N2 C19 H19 125.2
C18 C19 H19 125.2
N6 C31 H31 125.2
N6 C31 C30 109.7(3)
C30 C31 H31 125.2
C14 C13 H13 108.3
C14 C13 C12 111.9(2)
C14 C13 B2 111.2(2)
C12 C13 H13 108.3
C12 C13 B2 108.7(2)
B2 C13 H13 108.3
C10 C9 H9 108.5
C10 C9 C16 112.1(3)
C10 C9 B2 108.3(3)
C16 C9 H9 108.5
C16 C9 B2 111.0(2)
B2 C9 H9 108.5
C29 C30 H30 127.6
C31 C30 C29 104.8(3)
C31 C30 H30 127.6
C13 C14 H14A 108.5
C13 C14 H14B 108.5
C13 C14 C15 114.9(2)
H14A C14 H14B 107.5
C15 C14 H14A 108.5
C15 C14 H14B 108.5
C4 C5 H5 108.8
C4 C5 C6 109.8(3)
C4 C5 B1 109.9(2)
C6 C5 H5 108.8
C6 C5 B1 110.9(3)
B1 C5 H5 108.8
H34A C34 H34B 109.5
H34A C34 H34C 109.5
H34B C34 H34C 109.5
C32 C34 H34A 109.5
C32 C34 H34B 109.5
C32 C34 H34C 109.5
H27A C27 H27B 109.5
H27A C27 H27C 109.5
H27B C27 H27C 109.5
C26 C27 H27A 109.5
C26 C27 H27B 109.5
C26 C27 H27C 109.5
C17 C22 H22 107.8
C17 C22 C20 110.8(3)
C17 C22 C21 111.3(3)
C20 C22 H22 107.8
C20 C22 C21 111.1(3)
C21 C22 H22 107.8
C23 C26 C27 109.4(3)
C23 C26 H26 108.5
C23 C26 C28 111.8(2)
C27 C26 H26 108.5
C28 C26 C27 110.0(3)
C28 C26 H26 108.5
C29 C32 C34 111.1(3)
C29 C32 H32 108.1
C29 C32 C33 110.5(2)
C34 C32 H32 108.1
C33 C32 C34 110.8(3)
C33 C32 H32 108.1
C14 C15 H15A 108.2
C14 C15 H15B 108.2
H15A C15 H15B 107.4
C16 C15 C14 116.3(2)
C16 C15 H15A 108.2
C16 C15 H15B 108.2
C5 C4 H4A 108.7
C5 C4 H4B 108.7
H4A C4 H4B 107.6
C3 C4 C5 114.2(3)
C3 C4 H4A 108.7
C3 C4 H4B 108.7
B1 C1 H1A 108.0
C8 C1 H1A 108.0
C8 C1 B1 108.4(2)
C2 C1 H1A 108.0
C2 C1 B1 109.3(3)
C2 C1 C8 114.9(3)
C32 C33 H33A 109.5
C32 C33 H33B 109.5
C32 C33 H33C 109.5
H33A C33 H33B 109.5
H33A C33 H33C 109.5
H33B C33 H33C 109.5
C9 C10 H10A 108.6
C9 C10 H10B 108.6
H10A C10 H10B 107.5
C11 C10 C9 114.8(3)
C11 C10 H10A 108.6
C11 C10 H10B 108.6
C13 C12 H12A 108.5
C13 C12 H12B 108.5
H12A C12 H12B 107.5
C11 C12 C13 115.3(3)
C11 C12 H12A 108.5
C11 C12 H12B 108.5
C9 C16 H16A 108.2
C9 C16 H16B 108.2
C15 C16 C9 116.3(3)
C15 C16 H16A 108.2
C15 C16 H16B 108.2
H16A C16 H16B 107.4
N8 C35 C36 105.4(3)
N8 C35 C38 122.1(3)
C36 C35 C38 132.5(3)
C5 C6 H6A 107.9
C5 C6 H6B 107.9
H6A C6 H6B 107.2
C7 C6 C5 117.5(3)
C7 C6 H6A 107.9
C7 C6 H6B 107.9
N7 C37 H37 124.3
N7 C37 C36 111.4(3)
C36 C37 H37 124.3
C10 C11 C12 114.7(3)
C10 C11 H11A 108.6
C10 C11 H11B 108.6
C12 C11 H11A 108.6
C12 C11 H11B 108.6
H11A C11 H11B 107.6
C35 C36 C37 106.0(3)
C35 C36 H36 127.0
C37 C36 H36 127.0
C4 C3 H3A 108.9
C4 C3 H3B 108.9
C4 C3 C2 113.3(3)
H3A C3 H3B 107.7
C2 C3 H3A 108.9
C2 C3 H3B 108.9
N4 B1 N2 103.2(2)
N4 B1 C5 112.3(2)
N4 B1 C1 110.9(3)
N2 B1 C5 114.5(3)
N2 B1 C1 110.8(2)
C5 B1 C1 105.4(2)
C22 C20 H20A 109.5
C22 C20 H20B 109.5
C22 C20 H20C 109.5
H20A C20 H20B 109.5
H20A C20 H20C 109.5
H20B C20 H20C 109.5
C1 C8 H8A 108.7
C1 C8 H8B 108.7
H8A C8 H8B 107.6
C7 C8 C1 114.3(4)
C7 C8 H8A 108.7
C7 C8 H8B 108.7
O1 B2 N6 101.0(2)
O1 B2 C13 111.9(2)
O1 B2 C9 112.4(2)
N6 B2 C13 112.6(2)
N6 B2 C9 112.9(2)
C13 B2 C9 106.2(2)
C6 C7 H7A 108.5
C6 C7 H7B 108.5
C8 C7 C6 114.9(3)
C8 C7 H7A 108.5
C8 C7 H7B 108.5
H7A C7 H7B 107.5
H40A C40 H40B 109.5
H40A C40 H40C 109.5
H40B C40 H40C 109.5
C38 C40 H40A 109.5
C38 C40 H40B 109.5
C38 C40 H40C 109.5
C1 C2 C3 116.0(3)
C1 C2 H2A 108.3
C1 C2 H2B 108.3
C3 C2 H2A 108.3
C3 C2 H2B 108.3
H2A C2 H2B 107.4
C35 C38 C40 109.5(3)
C35 C38 H38 104.4
C40 C38 H38 104.4
C39 C38 C35 110.0(4)
C39 C38 C40 122.4(5)
C39 C38 H38 104.4
C22 C21 H21A 109.5
C22 C21 H21B 109.5
C22 C21 H21C 109.5
H21A C21 H21B 109.5
H21A C21 H21C 109.5
H21B C21 H21C 109.5
C26 C28 H28A 109.5
C26 C28 H28B 109.5
C26 C28 H28C 109.5
H28A C28 H28B 109.5
H28A C28 H28C 109.5
H28B C28 H28C 109.5
C38 C39 H39A 109.5
C38 C39 H39B 109.5
C38 C39 H39C 109.5
H39A C39 H39B 109.5
H39A C39 H39C 109.5
H39B C39 H39C 109.5

loop_
_geom_bond_atom_site_label_1
_geom_bond_atom_site_label_2
_geom_bond_distance
Ni1 O1 2.026(2)
Ni1 N5 2.081(2)
Ni1 N1 2.062(3)
Ni1 N7 2.086(3)
Ni1 N3 2.070(2)
O1 H1 0.848(9)
O1 B2 1.513(3)
N4 N3 1.371(3)
N4 C25 1.342(3)
N4 B1 1.571(4)
N5 N6 1.376(3)
N5 C29 1.337(4)
N6 C31 1.347(4)
N6 B2 1.601(4)
N1 N2 1.379(3)
N1 C17 1.345(4)
N2 C19 1.339(4)
N2 B1 1.577(4)
N7 N8 1.358(3)
N7 C37 1.329(4)
N3 C23 1.346(4)
N8 H8 0.8600
N8 C35 1.349(4)
C25 H25 0.9300
C25 C24 1.380(4)
C17 C18 1.401(4)
C17 C22 1.500(4)
C29 C30 1.399(4)
C29 C32 1.498(4)
C24 H24 0.9300
C24 C23 1.397(4)
C23 C26 1.493(4)
C18 H18 0.9300
C18 C19 1.387(4)
C19 H19 0.9300
C31 H31 0.9300
C31 C30 1.379(5)
C13 H13 0.9800
C13 C14 1.543(4)
C13 C12 1.545(4)
C13 B2 1.620(5)
C9 H9 0.9800
C9 C10 1.535(5)
C9 C16 1.551(4)
C9 B2 1.621(4)
C30 H30 0.9300
C14 H14A 0.9700
C14 H14B 0.9700
C14 C15 1.549(4)
C5 H5 0.9800
C5 C4 1.541(5)
C5 C6 1.547(5)
C5 B1 1.623(4)
C34 H34A 0.9600
C34 H34B 0.9600
C34 H34C 0.9600
C34 C32 1.536(4)
C27 H27A 0.9600
C27 H27B 0.9600
C27 H27C 0.9600
C27 C26 1.533(4)
C22 H22 0.9800
C22 C20 1.529(6)
C22 C21 1.529(5)
C26 H26 0.9800
C26 C28 1.530(5)
C32 H32 0.9800
C32 C33 1.536(4)
C15 H15A 0.9700
C15 H15B 0.9700
C15 C16 1.537(5)
C4 H4A 0.9700
C4 H4B 0.9700
C4 C3 1.530(5)
C1 H1A 0.9800
C1 B1 1.623(4)
C1 C8 1.543(5)
C1 C2 1.543(5)
C33 H33A 0.9600
C33 H33B 0.9600
C33 H33C 0.9600
C10 H10A 0.9700
C10 H10B 0.9700
C10 C11 1.527(6)
C12 H12A 0.9700
C12 H12B 0.9700
C12 C11 1.543(4)
C16 H16A 0.9700
C16 H16B 0.9700
C35 C36 1.383(5)
C35 C38 1.501(5)
C6 H6A 0.9700
C6 H6B 0.9700
C6 C7 1.540(5)
C37 H37 0.9300
C37 C36 1.384(5)
C11 H11A 0.9700
C11 H11B 0.9700
C36 H36 0.9300
C3 H3A 0.9700
C3 H3B 0.9700
C3 C2 1.547(5)
C20 H20A 0.9600
C20 H20B 0.9600
C20 H20C 0.9600
C8 H8A 0.9700
C8 H8B 0.9700
C8 C7 1.531(5)
C7 H7A 0.9700
C7 H7B 0.9700
C40 H40A 0.9600
C40 H40B 0.9600
C40 H40C 0.9600
C40 C38 1.528(7)
C2 H2A 0.9700
C2 H2B 0.9700
C38 H38 0.9800
C38 C39 1.471(8)
C21 H21A 0.9600
C21 H21B 0.9600
C21 H21C 0.9600
C28 H28A 0.9600
C28 H28B 0.9600
C28 H28C 0.9600
C39 H39A 0.9600
C39 H39B 0.9600
C39 H39C 0.9600
